data_1551763
loop_
_publ_author_name
'KUMBHARE, Liladhar B.'
'WADAWALE, Amey'
'JAIN, Vimal K.'

_publ_section_title
;
 Crystal Structure of [Pt3Cl3(\m-SeCH2CH2NH2)2(PPr3)3]Cl
;
_journal_name_full 'X-ray Structure Analysis Online'
_journal_page_first 69
_journal_paper_doi 10.2116/xraystruct.26.69
_journal_volume 26
_journal_year 2010
_chemical_formula_sum 'C31 H75 Cl4 N2 O0.5 P3 Pt3 Se2'
_chemical_formula_weight 1461.83
_space_group_IT_number 2
_space_group_name_Hall '-P 1'
_space_group_name_H-M_alt 'P -1'
_symmetry_cell_setting triclinic
_symmetry_Int_Tables_number 2
_symmetry_space_group_name_Hall '-P 1'
_symmetry_space_group_name_H-M 'P -1'
_atom_sites_solution_hydrogens geom
_atom_sites_solution_primary direct
_atom_sites_solution_secondary difmap
_audit_creation_method SHELXL-97
_cell_angle_alpha 68.460(17)
_cell_angle_beta 82.365(17)
_cell_angle_gamma 70.17(2)
_cell_formula_units_Z 2
_cell_length_a 10.969(3)
_cell_length_b 15.390(5)
_cell_length_c 18.197(3)
_cell_measurement_reflns_used 25
_cell_measurement_temperature 298(2)
_cell_measurement_theta_max 12.6
_cell_measurement_theta_min 10.1
_cell_volume 2687.8(13)
_computing_cell_refinement WinAFC
_computing_data_collection WinAFC
_computing_data_reduction CrystalStructure
_computing_molecular_graphics 'ORTEP 3 for windows'
_computing_publication_material 'WinGX 1.70.01'
_computing_structure_refinement 'SHELXL-97 (Sheldrick, 1997)'
_computing_structure_solution SHELXS97
_diffrn_ambient_temperature 298(2)
_diffrn_measured_fraction_theta_full 0.994
_diffrn_measured_fraction_theta_max 0.994
_diffrn_measurement_device_type 'Rigaku AFC7S'
_diffrn_measurement_method \w-2\q
_diffrn_radiation_monochromator graphite
_diffrn_radiation_source 'fine-focus sealed tube'
_diffrn_radiation_type MoK\a
_diffrn_radiation_wavelength 0.71069
_diffrn_reflns_av_R_equivalents 0.0386
_diffrn_reflns_av_sigmaI/netI 0.0970
_diffrn_reflns_limit_h_max 14
_diffrn_reflns_limit_h_min -7
_diffrn_reflns_limit_k_max 19
_diffrn_reflns_limit_k_min -18
_diffrn_reflns_limit_l_max 23
_diffrn_reflns_limit_l_min -23
_diffrn_reflns_number 14813
_diffrn_reflns_theta_full 27.50
_diffrn_reflns_theta_max 27.50
_diffrn_reflns_theta_min 2.65
_exptl_absorpt_coefficient_mu 9.452
_exptl_absorpt_correction_T_max 0.1637
_exptl_absorpt_correction_T_min 0.1161
_exptl_absorpt_correction_type psi-scan
_exptl_absorpt_process_details '(North, Phillips & Mathews, 1968)'
_exptl_crystal_colour yellow
_exptl_crystal_density_diffrn 1.806
_exptl_crystal_density_method 'not measured'
_exptl_crystal_description block
_exptl_crystal_F_000 1388
_exptl_crystal_size_max 0.40
_exptl_crystal_size_mid 0.30
_exptl_crystal_size_min 0.30
_refine_diff_density_max 3.021
_refine_diff_density_min -2.452
_refine_diff_density_rms 0.261
_refine_ls_extinction_method none
_refine_ls_goodness_of_fit_ref 1.002
_refine_ls_hydrogen_treatment constr
_refine_ls_matrix_type full
_refine_ls_number_parameters 406
_refine_ls_number_reflns 12289
_refine_ls_number_restraints 0
_refine_ls_restrained_S_all 1.002
_refine_ls_R_factor_all 0.1270
_refine_ls_R_factor_gt 0.0590
_refine_ls_shift/su_max 0.001
_refine_ls_shift/su_mean 0.000
_refine_ls_structure_factor_coef Fsqd
_refine_ls_weighting_details 'calc w=1/[\s^2^(Fo^2^)+(0.1049P)^2^+0.0000P] where P=(Fo^2^+2Fc^2^)/3'
_refine_ls_weighting_scheme calc
_refine_ls_wR_factor_gt 0.1648
_refine_ls_wR_factor_ref 0.1845
_reflns_number_gt 7092
_reflns_number_total 12289
_reflns_threshold_expression >2sigma(I)
_cod_data_source_file 26_69_1.cif
_cod_data_source_block lbk-07-new
_cod_depositor_comments
;

2022-09-15
Z value and formula fixed to values more according to usual
chemical conventions.                 miguel
;
_cod_original_formula_sum 'C62 H150 Cl8 N4 O P6 Pt6 Se4'
_cod_original_formula_weight 2923.66
_cod_original_formula_units_Z 1
_cod_original_cell_volume 2687.7(12)
_cod_database_code 1551763

loop_
_symmetry_equiv_pos_as_xyz
'x, y, z'
'-x, -y, -z'

loop_
_atom_site_label
_atom_site_type_symbol
_atom_site_fract_x
_atom_site_fract_y
_atom_site_fract_z
_atom_site_U_iso_or_equiv
_atom_site_adp_type
_atom_site_occupancy
_atom_site_symmetry_multiplicity
_atom_site_calc_flag
_atom_site_refinement_flags
C1 C 0.3979(18) 1.1153(12) 0.6876(13) 0.090(6) Uani 1 1 d .
H1A H 0.4421 1.1348 0.6373 0.108 Uiso 1 1 calc R
H1B H 0.3922 1.1617 0.7134 0.108 Uiso 1 1 calc R
C2 C 0.4780(19) 1.0146(17) 0.7378(14) 0.107(7) Uani 1 1 d .
H2A H 0.4776 0.9665 0.7152 0.128 Uiso 1 1 calc R
H2B H 0.4403 0.9975 0.7905 0.128 Uiso 1 1 calc R
C3 C 0.622(2) 1.0116(18) 0.7430(18) 0.149(12) Uani 1 1 d .
H3A H 0.6703 0.9479 0.7776 0.224 Uiso 1 1 calc R
H3B H 0.6217 1.0610 0.7634 0.224 Uiso 1 1 calc R
H3C H 0.6608 1.0241 0.6913 0.224 Uiso 1 1 calc R
C4 C 0.1603(17) 1.2548(11) 0.6104(10) 0.072(5) Uani 1 1 d .
H4A H 0.1568 1.2941 0.6424 0.086 Uiso 1 1 calc R
H4B H 0.2155 1.2731 0.5650 0.086 Uiso 1 1 calc R
C5 C 0.034(2) 1.2776(13) 0.5838(10) 0.086(6) Uani 1 1 d .
H5A H -0.0175 1.2505 0.6284 0.103 Uiso 1 1 calc R
H5B H 0.0396 1.2451 0.5461 0.103 Uiso 1 1 calc R
C7 C 0.2510(15) 1.0605(11) 0.5954(10) 0.064(4) Uani 1 1 d .
H7A H 0.2983 0.9914 0.6206 0.077 Uiso 1 1 calc R
H7B H 0.1651 1.0645 0.5839 0.077 Uiso 1 1 calc R
C8 C 0.3147(19) 1.0965(14) 0.5216(11) 0.093(7) Uani 1 1 d .
H8A H 0.4038 1.0864 0.5321 0.112 Uiso 1 1 calc R
H8B H 0.2728 1.1669 0.4981 0.112 Uiso 1 1 calc R
C9 C 0.314(3) 1.0509(16) 0.4652(11) 0.120(9) Uani 1 1 d .
H9A H 0.3593 1.0785 0.4180 0.180 Uiso 1 1 calc R
H9B H 0.2267 1.0626 0.4527 0.180 Uiso 1 1 calc R
H9C H 0.3573 0.9814 0.4874 0.180 Uiso 1 1 calc R
C10 C -0.0538(13) 0.7583(11) 0.7483(11) 0.069(5) Uani 1 1 d .
H10A H -0.1039 0.8266 0.7398 0.083 Uiso 1 1 calc R
H10B H -0.0935 0.7348 0.7180 0.083 Uiso 1 1 calc R
C11 C -0.0602(15) 0.6995(13) 0.8341(12) 0.082(6) Uani 1 1 d .
H11A H -0.0208 0.6302 0.8411 0.099 Uiso 1 1 calc R
H11B H -0.0090 0.7161 0.8633 0.099 Uiso 1 1 calc R
C12 C -0.1919(19) 0.7145(16) 0.8682(14) 0.108(7) Uani 1 1 d .
H12A H -0.1880 0.6720 0.9224 0.162 Uiso 1 1 calc R
H12B H -0.2442 0.6996 0.8391 0.162 Uiso 1 1 calc R
H12C H -0.2296 0.7818 0.8653 0.162 Uiso 1 1 calc R
C13 C 0.080(2) 0.8256(16) 0.6092(10) 0.095(5) Uani 1 1 d .
H13A H 0.0192 0.8062 0.5896 0.114 Uiso 1 1 calc R
H13B H 0.0401 0.8941 0.6047 0.114 Uiso 1 1 calc R
C14 C 0.197(2) 0.8166(15) 0.5605(10) 0.095(5) Uani 1 1 d .
H14A H 0.2431 0.7474 0.5705 0.114 Uiso 1 1 calc R
H14B H 0.2524 0.8447 0.5751 0.114 Uiso 1 1 calc R
C15 C 0.164(2) 0.8717(15) 0.4668(12) 0.108(7) Uani 1 1 d .
H15A H 0.2436 0.8670 0.4368 0.163 Uiso 1 1 calc R
H15B H 0.1155 0.9398 0.4570 0.163 Uiso 1 1 calc R
H15C H 0.1140 0.8409 0.4512 0.163 Uiso 1 1 calc R
C16 C 0.1807(14) 0.6216(10) 0.7165(9) 0.057(4) Uani 1 1 d .
H16A H 0.2692 0.6109 0.6968 0.069 Uiso 1 1 calc R
H16B H 0.1838 0.5796 0.7715 0.069 Uiso 1 1 calc R
C17 C 0.1083(19) 0.5889(12) 0.6708(11) 0.082(5) Uani 1 1 d .
H17A H 0.0169 0.6073 0.6846 0.098 Uiso 1 1 calc R
H17B H 0.1168 0.6225 0.6146 0.098 Uiso 1 1 calc R
C18 C 0.160(2) 0.4793(11) 0.6885(12) 0.109(8) Uani 1 1 d .
H18A H 0.1128 0.4614 0.6585 0.164 Uiso 1 1 calc R
H18B H 0.1495 0.4458 0.7438 0.164 Uiso 1 1 calc R
H18C H 0.2501 0.4609 0.6744 0.164 Uiso 1 1 calc R
C19 C 0.8042(15) 0.4218(11) 0.8334(9) 0.067(4) Uani 1 1 d .
H19A H 0.8359 0.3504 0.8514 0.080 Uiso 1 1 calc R
H19B H 0.8626 0.4455 0.7920 0.080 Uiso 1 1 calc R
C20 C 0.8123(19) 0.4533(14) 0.9009(10) 0.083(5) Uani 1 1 d .
H20A H 0.7523 0.4319 0.9423 0.099 Uiso 1 1 calc R
H20B H 0.7860 0.5246 0.8829 0.099 Uiso 1 1 calc R
C21 C 0.9472(19) 0.4117(15) 0.9346(12) 0.103(7) Uani 1 1 d .
H21A H 0.9470 0.4321 0.9786 0.154 Uiso 1 1 calc R
H21B H 1.0062 0.4355 0.8947 0.154 Uiso 1 1 calc R
H21C H 0.9741 0.3411 0.9520 0.154 Uiso 1 1 calc R
C22 C 0.6675(15) 0.3989(11) 0.7187(8) 0.062(4) Uani 1 1 d .
H22A H 0.5817 0.4112 0.7009 0.074 Uiso 1 1 calc R
H22B H 0.7137 0.4307 0.6732 0.074 Uiso 1 1 calc R
C23 C 0.7337(17) 0.2929(12) 0.7424(10) 0.069(4) Uani 1 1 d .
H23A H 0.7022 0.2609 0.7943 0.083 Uiso 1 1 calc R
H23B H 0.8257 0.2807 0.7466 0.083 Uiso 1 1 calc R
C24 C 0.715(2) 0.2481(13) 0.6869(12) 0.102(7) Uani 1 1 d .
H24A H 0.7644 0.1794 0.7044 0.153 Uiso 1 1 calc R
H24B H 0.7438 0.2804 0.6350 0.153 Uiso 1 1 calc R
H24C H 0.6249 0.2553 0.6855 0.153 Uiso 1 1 calc R
C25 C 0.5558(14) 0.3986(10) 0.8693(8) 0.057(4) Uani 1 1 d .
H25A H 0.6134 0.3338 0.8977 0.069 Uiso 1 1 calc R
H25B H 0.5276 0.4342 0.9060 0.069 Uiso 1 1 calc R
C26 C 0.4365(15) 0.3859(11) 0.8444(9) 0.061(4) Uani 1 1 d .
H26A H 0.4646 0.3349 0.8209 0.073 Uiso 1 1 calc R
H26B H 0.3896 0.4468 0.8046 0.073 Uiso 1 1 calc R
C27 C 0.344(2) 0.358(2) 0.9155(13) 0.140(11) Uani 1 1 d .
H27A H 0.2714 0.3500 0.8976 0.210 Uiso 1 1 calc R
H27B H 0.3141 0.4092 0.9379 0.210 Uiso 1 1 calc R
H27C H 0.3900 0.2973 0.9548 0.210 Uiso 1 1 calc R
C6 C -0.033(2) 1.3816(13) 0.5470(12) 0.101(7) Uani 1 1 d .
H6A H -0.1202 1.3905 0.5344 0.152 Uiso 1 1 calc R
H6B H 0.0115 1.4080 0.4994 0.152 Uiso 1 1 calc R
H6C H -0.0364 1.4152 0.5827 0.152 Uiso 1 1 calc R
C28 C -0.0968(16) 1.0065(12) 0.8827(10) 0.071(4) Uani 1 1 d .
H28A H -0.1630 1.0605 0.8482 0.086 Uiso 1 1 calc R
H28B H -0.1344 0.9856 0.9350 0.086 Uiso 1 1 calc R
C29 C -0.0482(14) 0.9203(11) 0.8510(9) 0.061(4) Uani 1 1 d .
H29A H -0.1214 0.9045 0.8409 0.073 Uiso 1 1 calc R
H29B H 0.0063 0.8625 0.8900 0.073 Uiso 1 1 calc R
C30 C 0.4527(13) 0.7728(11) 0.8706(10) 0.062(4) Uani 1 1 d .
H30A H 0.4805 0.7895 0.9107 0.074 Uiso 1 1 calc R
H30B H 0.5121 0.7817 0.8260 0.074 Uiso 1 1 calc R
C31 C 0.4525(14) 0.6643(11) 0.9045(8) 0.054(3) Uani 1 1 d .
H31A H 0.3990 0.6542 0.9519 0.065 Uiso 1 1 calc R
H31B H 0.5400 0.6202 0.9182 0.065 Uiso 1 1 calc R
N1 N 0.0145(11) 1.0395(9) 0.8862(7) 0.059(3) Uani 1 1 d .
H1C H 0.0688 0.9916 0.9239 0.070 Uiso 1 1 calc R
H1D H -0.0157 1.0927 0.9011 0.070 Uiso 1 1 calc R
N2 N 0.3218(10) 0.8357(8) 0.8458(6) 0.044(2) Uani 1 1 d .
H2C H 0.3251 0.8967 0.8180 0.053 Uiso 1 1 calc R
H2D H 0.2740 0.8387 0.8895 0.053 Uiso 1 1 calc R
Cl1 Cl 0.1619(4) 1.1948(2) 0.8218(2) 0.0550(9) Uani 1 1 d .
Cl2 Cl 0.4903(3) 0.8002(2) 0.66500(18) 0.0462(7) Uani 1 1 d .
Cl3 Cl 0.7555(3) 0.6180(2) 0.64947(16) 0.0369(6) Uani 1 1 d .
Cl4 Cl 0.1863(4) 0.8315(3) 1.0141(2) 0.0685(11) Uani 1 1 d .
P1 P 0.2335(4) 1.1240(3) 0.6689(3) 0.0600(10) Uani 1 1 d .
P2 P 0.1112(4) 0.7519(2) 0.7113(2) 0.0463(8) Uani 1 1 d .
P3 P 0.6477(3) 0.4617(3) 0.7908(2) 0.0461(8) Uani 1 1 d .
Se1 Se 0.05430(12) 0.95913(9) 0.74949(8) 0.0443(3) Uani 1 1 d .
Se2 Se 0.38470(12) 0.63694(9) 0.82529(7) 0.0421(3) Uani 1 1 d .
Pt1 Pt 0.12209(5) 1.07522(4) 0.78000(3) 0.05057(16) Uani 1 1 d .
Pt2 Pt 0.22271(4) 0.79734(3) 0.77809(3) 0.03653(13) Uani 1 1 d .
Pt3 Pt 0.56600(5) 0.62584(3) 0.73506(3) 0.04115(14) Uani 1 1 d .
O1S O 0.5000 0.5000 0.5000 0.204(16) Uani 1 2 d S

loop_
_atom_site_aniso_label
_atom_site_aniso_U_11
_atom_site_aniso_U_22
_atom_site_aniso_U_33
_atom_site_aniso_U_23
_atom_site_aniso_U_13
_atom_site_aniso_U_12
C1 0.081(13) 0.061(11) 0.142(17) -0.030(11) -0.005(12) -0.043(10)
C2 0.073(13) 0.117(18) 0.129(18) -0.031(14) -0.028(13) -0.031(13)
C3 0.093(17) 0.109(19) 0.22(3) -0.004(19) -0.047(19) -0.046(15)
C4 0.083(12) 0.043(8) 0.084(11) -0.016(8) -0.007(10) -0.018(8)
C5 0.105(16) 0.065(11) 0.069(11) -0.015(9) 0.000(10) -0.012(10)
C7 0.054(9) 0.051(8) 0.094(12) -0.031(8) 0.010(8) -0.022(7)
C8 0.101(15) 0.093(14) 0.107(15) -0.053(12) 0.063(12) -0.061(12)
C9 0.20(3) 0.106(17) 0.082(13) -0.050(13) 0.069(15) -0.089(18)
C10 0.033(7) 0.053(9) 0.139(16) -0.058(10) -0.010(9) -0.005(6)
C11 0.047(10) 0.068(11) 0.119(15) -0.021(11) 0.024(9) -0.024(8)
C12 0.078(14) 0.112(17) 0.15(2) -0.066(16) 0.040(13) -0.048(13)
C13 0.122(13) 0.097(10) 0.068(9) -0.020(8) 0.002(7) -0.049(10)
C14 0.122(13) 0.097(10) 0.068(9) -0.020(8) 0.002(7) -0.049(10)
C15 0.16(2) 0.097(15) 0.103(15) -0.052(13) -0.010(14) -0.053(15)
C16 0.061(9) 0.042(7) 0.069(9) -0.023(7) -0.002(7) -0.011(7)
C17 0.094(14) 0.066(11) 0.108(14) -0.048(10) -0.009(11) -0.030(10)
C18 0.20(2) 0.043(9) 0.107(15) -0.036(10) -0.061(16) -0.032(12)
C19 0.058(10) 0.052(9) 0.079(11) -0.014(8) 0.001(8) -0.014(7)
C20 0.096(14) 0.075(12) 0.072(11) -0.018(9) -0.018(10) -0.022(10)
C21 0.096(15) 0.093(14) 0.113(16) -0.009(12) -0.047(13) -0.034(12)
C22 0.067(10) 0.072(10) 0.044(8) -0.027(7) 0.002(7) -0.011(8)
C23 0.076(11) 0.066(10) 0.072(10) -0.042(9) 0.015(9) -0.017(9)
C24 0.14(2) 0.069(12) 0.122(17) -0.056(12) 0.029(15) -0.052(13)
C25 0.058(9) 0.037(7) 0.051(8) -0.004(6) -0.008(7) 0.008(6)
C26 0.065(10) 0.060(9) 0.060(9) -0.020(7) -0.002(7) -0.021(8)
C27 0.104(18) 0.19(3) 0.113(18) 0.008(17) -0.001(14) -0.101(19)
C6 0.117(17) 0.060(11) 0.096(14) -0.012(10) -0.003(12) -0.007(11)
C28 0.070(11) 0.072(11) 0.087(12) -0.043(9) 0.006(9) -0.025(9)
C29 0.047(8) 0.070(10) 0.080(10) -0.051(9) 0.022(7) -0.017(7)
C30 0.039(8) 0.081(10) 0.088(11) -0.065(9) -0.010(7) -0.006(7)
C31 0.056(9) 0.063(9) 0.047(8) -0.024(7) 0.000(6) -0.015(7)
N1 0.057(8) 0.055(7) 0.077(8) -0.047(6) 0.009(6) -0.011(6)
N2 0.041(6) 0.049(6) 0.056(6) -0.031(5) 0.002(5) -0.016(5)
Cl1 0.074(2) 0.0438(17) 0.076(2) -0.0456(17) 0.0121(18) -0.0315(16)
Cl2 0.0481(18) 0.0276(13) 0.0483(17) -0.0059(12) 0.0167(14) -0.0083(12)
Cl3 0.0252(13) 0.0393(14) 0.0406(14) -0.0153(12) 0.0192(11) -0.0088(11)
Cl4 0.088(3) 0.0483(19) 0.0423(17) -0.0203(15) 0.0100(17) 0.0130(18)
P1 0.057(2) 0.0410(19) 0.080(3) -0.0176(19) 0.002(2) -0.0186(17)
P2 0.054(2) 0.0376(17) 0.0495(19) -0.0221(15) -0.0036(16) -0.0078(15)
P3 0.0450(19) 0.0435(18) 0.0463(18) -0.0206(15) 0.0052(15) -0.0063(15)
Se1 0.0415(7) 0.0381(6) 0.0548(7) -0.0230(6) 0.0033(6) -0.0082(5)
Se2 0.0397(7) 0.0369(6) 0.0460(7) -0.0158(5) 0.0082(5) -0.0090(5)
Pt1 0.0537(3) 0.0373(3) 0.0649(3) -0.0262(2) 0.0046(3) -0.0120(2)
Pt2 0.0343(3) 0.0343(2) 0.0430(3) -0.0187(2) 0.00783(19) -0.01033(19)
Pt3 0.0384(3) 0.0391(3) 0.0444(3) -0.0170(2) 0.0067(2) -0.0102(2)
O1S 0.18(3) 0.29(4) 0.054(12) -0.006(17) -0.008(15) -0.02(3)

loop_
_atom_type_symbol
_atom_type_description
_atom_type_scat_dispersion_real
_atom_type_scat_dispersion_imag
_atom_type_scat_source
C C 0.0033 0.0016 'International Tables Vol C Tables 4.2.6.8 and 6.1.1.4'
H H 0.0000 0.0000 'International Tables Vol C Tables 4.2.6.8 and 6.1.1.4'
N N 0.0061 0.0033 'International Tables Vol C Tables 4.2.6.8 and 6.1.1.4'
Cl Cl 0.1484 0.1585 'International Tables Vol C Tables 4.2.6.8 and 6.1.1.4'
P P 0.1023 0.0942 'International Tables Vol C Tables 4.2.6.8 and 6.1.1.4'
Se Se -0.0929 2.2259 'International Tables Vol C Tables 4.2.6.8 and 6.1.1.4'
Pt Pt -1.7033 8.3905 'International Tables Vol C Tables 4.2.6.8 and 6.1.1.4'
O O 0.0106 0.0060 'International Tables Vol C Tables 4.2.6.8 and 6.1.1.4'

loop_
_geom_angle_atom_site_label_1
_geom_angle_atom_site_label_2
_geom_angle_atom_site_label_3
_geom_angle
C2 C1 P1 114.3(12)
C2 C1 H1A 108.7
P1 C1 H1A 108.7
C2 C1 H1B 108.7
P1 C1 H1B 108.7
H1A C1 H1B 107.6
C1 C2 C3 110.6(17)
C1 C2 H2A 109.5
C3 C2 H2A 109.5
C1 C2 H2B 109.5
C3 C2 H2B 109.5
H2A C2 H2B 108.1
C2 C3 H3A 109.5
C2 C3 H3B 109.5
H3A C3 H3B 109.5
C2 C3 H3C 109.5
H3A C3 H3C 109.5
H3B C3 H3C 109.5
C5 C4 P1 113.6(12)
C5 C4 H4A 108.8
P1 C4 H4A 108.8
C5 C4 H4B 108.8
P1 C4 H4B 108.8
H4A C4 H4B 107.7
C4 C5 C6 115.1(18)
C4 C5 H5A 108.5
C6 C5 H5A 108.5
C4 C5 H5B 108.5
C6 C5 H5B 108.5
H5A C5 H5B 107.5
C8 C7 P1 117.4(11)
C8 C7 H7A 108.0
P1 C7 H7A 108.0
C8 C7 H7B 108.0
P1 C7 H7B 108.0
H7A C7 H7B 107.2
C7 C8 C9 114.6(15)
C7 C8 H8A 108.6
C9 C8 H8A 108.6
C7 C8 H8B 108.6
C9 C8 H8B 108.6
H8A C8 H8B 107.6
C8 C9 H9A 109.5
C8 C9 H9B 109.5
H9A C9 H9B 109.5
C8 C9 H9C 109.5
H9A C9 H9C 109.5
H9B C9 H9C 109.5
C11 C10 P2 113.5(10)
C11 C10 H10A 108.9
P2 C10 H10A 108.9
C11 C10 H10B 108.9
P2 C10 H10B 108.9
H10A C10 H10B 107.7
C12 C11 C10 114.7(16)
C12 C11 H11A 108.6
C10 C11 H11A 108.6
C12 C11 H11B 108.6
C10 C11 H11B 108.6
H11A C11 H11B 107.6
C11 C12 H12A 109.5
C11 C12 H12B 109.5
H12A C12 H12B 109.5
C11 C12 H12C 109.5
H12A C12 H12C 109.5
H12B C12 H12C 109.5
C14 C13 P2 112.9(15)
C14 C13 H13A 109.0
P2 C13 H13A 109.0
C14 C13 H13B 109.0
P2 C13 H13B 109.0
H13A C13 H13B 107.8
C13 C14 C15 112.0(19)
C13 C14 H14A 109.2
C15 C14 H14A 109.2
C13 C14 H14B 109.2
C15 C14 H14B 109.2
H14A C14 H14B 107.9
C14 C15 H15A 109.5
C14 C15 H15B 109.5
H15A C15 H15B 109.5
C14 C15 H15C 109.5
H15A C15 H15C 109.5
H15B C15 H15C 109.5
C17 C16 P2 115.9(11)
C17 C16 H16A 108.3
P2 C16 H16A 108.3
C17 C16 H16B 108.3
P2 C16 H16B 108.3
H16A C16 H16B 107.4
C18 C17 C16 111.6(14)
C18 C17 H17A 109.3
C16 C17 H17A 109.3
C18 C17 H17B 109.3
C16 C17 H17B 109.3
H17A C17 H17B 108.0
C17 C18 H18A 109.5
C17 C18 H18B 109.5
H18A C18 H18B 109.5
C17 C18 H18C 109.5
H18A C18 H18C 109.5
H18B C18 H18C 109.5
C20 C19 P3 117.0(12)
C20 C19 H19A 108.1
P3 C19 H19A 108.1
C20 C19 H19B 108.1
P3 C19 H19B 108.1
H19A C19 H19B 107.3
C19 C20 C21 112.5(17)
C19 C20 H20A 109.1
C21 C20 H20A 109.1
C19 C20 H20B 109.1
C21 C20 H20B 109.1
H20A C20 H20B 107.8
C20 C21 H21A 109.5
C20 C21 H21B 109.5
H21A C21 H21B 109.5
C20 C21 H21C 109.5
H21A C21 H21C 109.5
H21B C21 H21C 109.5
C23 C22 P3 119.4(10)
C23 C22 H22A 107.5
P3 C22 H22A 107.5
C23 C22 H22B 107.5
P3 C22 H22B 107.5
H22A C22 H22B 107.0
C22 C23 C24 113.7(15)
C22 C23 H23A 108.8
C24 C23 H23A 108.8
C22 C23 H23B 108.8
C24 C23 H23B 108.8
H23A C23 H23B 107.7
C23 C24 H24A 109.5
C23 C24 H24B 109.5
H24A C24 H24B 109.5
C23 C24 H24C 109.5
H24A C24 H24C 109.5
H24B C24 H24C 109.5
C26 C25 P3 116.3(10)
C26 C25 H25A 108.2
P3 C25 H25A 108.2
C26 C25 H25B 108.2
P3 C25 H25B 108.2
H25A C25 H25B 107.4
C25 C26 C27 112.0(13)
C25 C26 H26A 109.2
C27 C26 H26A 109.2
C25 C26 H26B 109.2
C27 C26 H26B 109.2
H26A C26 H26B 107.9
C26 C27 H27A 109.5
C26 C27 H27B 109.5
H27A C27 H27B 109.5
C26 C27 H27C 109.5
H27A C27 H27C 109.5
H27B C27 H27C 109.5
C5 C6 H6A 109.5
C5 C6 H6B 109.5
H6A C6 H6B 109.5
C5 C6 H6C 109.5
H6A C6 H6C 109.5
H6B C6 H6C 109.5
N1 C28 C29 108.9(13)
N1 C28 H28A 109.9
C29 C28 H28A 109.9
N1 C28 H28B 109.9
C29 C28 H28B 109.9
H28A C28 H28B 108.3
C28 C29 Se1 109.2(11)
C28 C29 H29A 109.8
Se1 C29 H29A 109.8
C28 C29 H29B 109.8
Se1 C29 H29B 109.8
H29A C29 H29B 108.3
N2 C30 C31 108.1(11)
N2 C30 H30A 110.1
C31 C30 H30A 110.1
N2 C30 H30B 110.1
C31 C30 H30B 110.1
H30A C30 H30B 108.4
C30 C31 Se2 108.7(9)
C30 C31 H31A 109.9
Se2 C31 H31A 109.9
C30 C31 H31B 109.9
Se2 C31 H31B 109.9
H31A C31 H31B 108.3
C28 N1 Pt1 115.9(9)
C28 N1 H1C 108.3
Pt1 N1 H1C 108.3
C28 N1 H1D 108.3
Pt1 N1 H1D 108.3
H1C N1 H1D 107.4
C30 N2 Pt2 118.2(8)
C30 N2 H2C 107.8
Pt2 N2 H2C 107.8
C30 N2 H2D 107.8
Pt2 N2 H2D 107.8
H2C N2 H2D 107.1
C1 P1 C4 103.7(8)
C1 P1 C7 106.1(9)
C4 P1 C7 103.3(8)
C1 P1 Pt1 112.7(7)
C4 P1 Pt1 112.4(6)
C7 P1 Pt1 117.4(5)
C13 P2 C10 100.5(9)
C13 P2 C16 106.9(9)
C10 P2 C16 101.9(7)
C13 P2 Pt2 116.8(7)
C10 P2 Pt2 114.1(5)
C16 P2 Pt2 114.6(5)
C19 P3 C25 103.5(7)
C19 P3 C22 106.0(8)
C25 P3 C22 102.4(7)
C19 P3 Pt3 113.4(5)
C25 P3 Pt3 118.2(5)
C22 P3 Pt3 112.0(5)
C29 Se1 Pt1 96.1(4)
C29 Se1 Pt2 95.5(4)
Pt1 Se1 Pt2 112.56(6)
C31 Se2 Pt3 100.4(4)
C31 Se2 Pt2 94.9(4)
Pt3 Se2 Pt2 110.61(5)
N1 Pt1 P1 175.6(3)
N1 Pt1 Se1 85.7(3)
P1 Pt1 Se1 98.26(11)
N1 Pt1 Cl1 87.0(3)
P1 Pt1 Cl1 88.95(14)
Se1 Pt1 Cl1 171.77(9)
N2 Pt2 P2 176.9(3)
N2 Pt2 Se2 84.7(3)
P2 Pt2 Se2 94.57(10)
N2 Pt2 Se1 90.0(3)
P2 Pt2 Se1 90.40(9)
Se2 Pt2 Se1 171.99(5)
P3 Pt3 Cl2 174.82(12)
P3 Pt3 Se2 93.42(10)
Cl2 Pt3 Se2 91.48(8)
P3 Pt3 Cl3 87.22(11)
Cl2 Pt3 Cl3 88.00(10)
Se2 Pt3 Cl3 176.21(8)

loop_
_geom_bond_atom_site_label_1
_geom_bond_atom_site_label_2
_geom_bond_distance
C1 C2 1.50(3)
C1 P1 1.831(17)
C1 H1A 0.9700
C1 H1B 0.9700
C2 C3 1.58(3)
C2 H2A 0.9700
C2 H2B 0.9700
C3 H3A 0.9600
C3 H3B 0.9600
C3 H3C 0.9600
C4 C5 1.42(2)
C4 P1 1.841(15)
C4 H4A 0.9700
C4 H4B 0.9700
C5 C6 1.45(2)
C5 H5A 0.9700
C5 H5B 0.9700
C7 C8 1.44(2)
C7 P1 1.882(16)
C7 H7A 0.9700
C7 H7B 0.9700
C8 C9 1.44(2)
C8 H8A 0.9700
C8 H8B 0.9700
C9 H9A 0.9600
C9 H9B 0.9600
C9 H9C 0.9600
C10 C11 1.50(2)
C10 P2 1.828(15)
C10 H10A 0.9700
C10 H10B 0.9700
C11 C12 1.47(2)
C11 H11A 0.9700
C11 H11B 0.9700
C12 H12A 0.9600
C12 H12B 0.9600
C12 H12C 0.9600
C13 C14 1.45(3)
C13 P2 1.792(18)
C13 H13A 0.9700
C13 H13B 0.9700
C14 C15 1.63(2)
C14 H14A 0.9700
C14 H14B 0.9700
C15 H15A 0.9600
C15 H15B 0.9600
C15 H15C 0.9600
C16 C17 1.53(2)
C16 P2 1.859(14)
C16 H16A 0.9700
C16 H16B 0.9700
C17 C18 1.51(2)
C17 H17A 0.9700
C17 H17B 0.9700
C18 H18A 0.9600
C18 H18B 0.9600
C18 H18C 0.9600
C19 C20 1.50(2)
C19 P3 1.793(15)
C19 H19A 0.9700
C19 H19B 0.9700
C20 C21 1.51(2)
C20 H20A 0.9700
C20 H20B 0.9700
C21 H21A 0.9600
C21 H21B 0.9600
C21 H21C 0.9600
C22 C23 1.46(2)
C22 P3 1.850(15)
C22 H22A 0.9700
C22 H22B 0.9700
C23 C24 1.48(2)
C23 H23A 0.9700
C23 H23B 0.9700
C24 H24A 0.9600
C24 H24B 0.9600
C24 H24C 0.9600
C25 C26 1.53(2)
C25 P3 1.806(14)
C25 H25A 0.9700
C25 H25B 0.9700
C26 C27 1.56(2)
C26 H26A 0.9700
C26 H26B 0.9700
C27 H27A 0.9600
C27 H27B 0.9600
C27 H27C 0.9600
C6 H6A 0.9600
C6 H6B 0.9600
C6 H6C 0.9600
C28 N1 1.489(18)
C28 C29 1.54(2)
C28 H28A 0.9700
C28 H28B 0.9700
C29 Se1 2.032(14)
C29 H29A 0.9700
C29 H29B 0.9700
C30 N2 1.453(16)
C30 C31 1.55(2)
C30 H30A 0.9700
C30 H30B 0.9700
C31 Se2 1.936(13)
C31 H31A 0.9700
C31 H31B 0.9700
N1 Pt1 2.117(12)
N1 H1C 0.9000
N1 H1D 0.9000
N2 Pt2 2.091(9)
N2 H2C 0.9000
N2 H2D 0.9000
Cl1 Pt1 2.411(3)
Cl2 Pt3 2.402(3)
Cl3 Pt3 2.423(3)
P1 Pt1 2.235(4)
P2 Pt2 2.249(3)
P3 Pt3 2.244(4)
Se1 Pt1 2.4066(15)
Se1 Pt2 2.4630(16)
Se2 Pt3 2.4057(14)
Se2 Pt2 2.4211(15)

loop_
_geom_torsion_atom_site_label_1
_geom_torsion_atom_site_label_2
_geom_torsion_atom_site_label_3
_geom_torsion_atom_site_label_4
_geom_torsion
P1 C1 C2 C3 173.9(18)
P1 C4 C5 C6 171.9(14)
P1 C7 C8 C9 -174.6(17)
P2 C10 C11 C12 171.6(13)
P2 C13 C14 C15 172.1(13)
P2 C16 C17 C18 -171.4(14)
P3 C19 C20 C21 177.4(12)
P3 C22 C23 C24 165.8(13)
P3 C25 C26 C27 -164.1(14)
N1 C28 C29 Se1 -51.0(15)
N2 C30 C31 Se2 55.6(13)
C29 C28 N1 Pt1 53.8(15)
C31 C30 N2 Pt2 -47.1(14)
C2 C1 P1 C4 177.8(17)
C2 C1 P1 C7 -73.8(18)
C2 C1 P1 Pt1 56.1(18)
C5 C4 P1 C1 175.5(15)
C5 C4 P1 C7 65.0(15)
C5 C4 P1 Pt1 -62.5(15)
C8 C7 P1 C1 -57.2(16)
C8 C7 P1 C4 51.5(16)
C8 C7 P1 Pt1 175.7(12)
C14 C13 P2 C10 -167.3(15)
C14 C13 P2 C16 -61.3(17)
C14 C13 P2 Pt2 68.6(17)
C11 C10 P2 C13 178.1(13)
C11 C10 P2 C16 68.1(13)
C11 C10 P2 Pt2 -56.0(12)
C17 C16 P2 C13 -48.0(15)
C17 C16 P2 C10 57.0(14)
C17 C16 P2 Pt2 -179.2(11)
C20 C19 P3 C25 -66.0(14)
C20 C19 P3 C22 -173.4(12)
C20 C19 P3 Pt3 63.4(13)
C26 C25 P3 C19 -158.2(11)
C26 C25 P3 C22 -48.2(12)
C26 C25 P3 Pt3 75.4(12)
C23 C22 P3 C19 48.6(15)
C23 C22 P3 C25 -59.6(14)
C23 C22 P3 Pt3 172.8(12)
C28 C29 Se1 Pt1 27.1(11)
C28 C29 Se1 Pt2 140.5(10)
C30 C31 Se2 Pt3 74.3(10)
C30 C31 Se2 Pt2 -37.8(10)
C28 N1 Pt1 P1 127(4)
C28 N1 Pt1 Se1 -27.9(10)
C28 N1 Pt1 Cl1 148.4(10)
C1 P1 Pt1 N1 77(5)
C4 P1 Pt1 N1 -39(5)
C7 P1 Pt1 N1 -159(5)
C1 P1 Pt1 Se1 -127.9(6)
C4 P1 Pt1 Se1 115.4(6)
C7 P1 Pt1 Se1 -4.1(6)
C1 P1 Pt1 Cl1 56.1(6)
C4 P1 Pt1 Cl1 -60.6(6)
C7 P1 Pt1 Cl1 179.8(6)
C29 Se1 Pt1 N1 -0.8(5)
Pt2 Se1 Pt1 N1 -99.4(3)
C29 Se1 Pt1 P1 -179.0(5)
Pt2 Se1 Pt1 P1 82.49(12)
C29 Se1 Pt1 Cl1 -27.9(8)
Pt2 Se1 Pt1 Cl1 -126.5(7)
C30 N2 Pt2 P2 95(5)
C30 N2 Pt2 Se2 17.3(10)
C30 N2 Pt2 Se1 -168.7(10)
C13 P2 Pt2 N2 156(5)
C10 P2 Pt2 N2 39(5)
C16 P2 Pt2 N2 -78(5)
C13 P2 Pt2 Se2 -126.8(8)
C10 P2 Pt2 Se2 116.4(6)
C16 P2 Pt2 Se2 -0.6(5)
C13 P2 Pt2 Se1 59.5(8)
C10 P2 Pt2 Se1 -57.3(6)
C16 P2 Pt2 Se1 -174.4(5)
C31 Se2 Pt2 N2 11.5(5)
Pt3 Se2 Pt2 N2 -91.6(3)
C31 Se2 Pt2 P2 -165.5(4)
Pt3 Se2 Pt2 P2 91.39(11)
C31 Se2 Pt2 Se1 -37.3(6)
Pt3 Se2 Pt2 Se1 -140.4(3)
C29 Se1 Pt2 N2 -83.6(5)
Pt1 Se1 Pt2 N2 15.3(3)
C29 Se1 Pt2 P2 93.3(4)
Pt1 Se1 Pt2 P2 -167.74(11)
C29 Se1 Pt2 Se2 -35.2(6)
Pt1 Se1 Pt2 Se2 63.8(4)
C19 P3 Pt3 Cl2 82.1(15)
C25 P3 Pt3 Cl2 -156.4(14)
C22 P3 Pt3 Cl2 -37.7(16)
C19 P3 Pt3 Se2 -116.8(6)
C25 P3 Pt3 Se2 4.6(6)
C22 P3 Pt3 Se2 123.3(6)
C19 P3 Pt3 Cl3 59.4(6)
C25 P3 Pt3 Cl3 -179.1(6)
C22 P3 Pt3 Cl3 -60.5(6)
C31 Se2 Pt3 P3 94.1(4)
Pt2 Se2 Pt3 P3 -166.55(10)
C31 Se2 Pt3 Cl2 -87.6(4)
Pt2 Se2 Pt3 Cl2 11.77(10)
C31 Se2 Pt3 Cl3 -5.5(12)
Pt2 Se2 Pt3 Cl3 93.8(11)
